data_7250936
loop_
_publ_author_name
'Wang, Lei'
'Hu, Wei-Yu'
'Zhou, Hua-Qing'
'Li, Wang'
'Zhang, Shi-Yong'
'Wang, Zhong-Xia'

_publ_section_title
;
 Thermal responsive cation flipping and dielectric constant in an
 organic--inorganic hybrid crystal
;
_journal_issue 44
_journal_name_full CrystEngComm
_journal_page_first 7170
_journal_page_last 7177
_journal_paper_doi 10.1039/D5CE00814J
_journal_volume 27
_journal_year 2025
_chemical_formula_moiety 'Br4 Zn, 2(C8 H18 N)'
_chemical_formula_sum 'C16 H36 Br4 N2 Zn'
_chemical_formula_weight 641.48
_chemical_name_systematic (PrMeNC4H8)2[ZnBr4]
_space_group_crystal_system monoclinic
_space_group_IT_number 14
_space_group_name_Hall '-P 2ybc'
_space_group_name_H-M_alt 'P 1 21/c 1'
_atom_sites_solution_hydrogens geom
_audit_creation_date 2025-08-17
_audit_creation_method
;
Olex2 1.5
(compiled 2025.07.13 svn.rb7424aed for OlexSys, GUI svn.r7314)
;
_audit_update_record
;
2025-08-17 deposited with the CCDC.	2025-10-01 downloaded from the CCDC.
;
_cell_angle_alpha 90
_cell_angle_beta 109.705(2)
_cell_angle_gamma 90
_cell_formula_units_Z 4
_cell_length_a 15.9088(3)
_cell_length_b 9.24910(10)
_cell_length_c 17.0343(3)
_cell_measurement_reflns_used 10739
_cell_measurement_temperature 100.15
_cell_measurement_theta_max 71.5800
_cell_measurement_theta_min 2.9360
_cell_volume 2359.69(7)
_computing_molecular_graphics 'Olex2 1.5 (Dolomanov et al., 2009)'
_computing_publication_material 'Olex2 1.5 (Dolomanov et al., 2009)'
_computing_structure_refinement 'SHELXL 2019/3 (Sheldrick, 2015)'
_diffrn_ambient_temperature 100.15
_diffrn_measured_fraction_theta_full 0.999
_diffrn_measured_fraction_theta_max 0.979
_diffrn_measurement_device_type 'XtaLAB Synergy R, DW system, HyPix-Arc 150'
_diffrn_radiation_type CuK\a
_diffrn_radiation_wavelength 1.54184
_diffrn_reflns_av_R_equivalents 0.0690
_diffrn_reflns_av_unetI/netI 0.0522
_diffrn_reflns_Laue_measured_fraction_full 0.999
_diffrn_reflns_Laue_measured_fraction_max 0.979
_diffrn_reflns_limit_h_max 14
_diffrn_reflns_limit_h_min -19
_diffrn_reflns_limit_k_max 11
_diffrn_reflns_limit_k_min -10
_diffrn_reflns_limit_l_max 20
_diffrn_reflns_limit_l_min -19
_diffrn_reflns_number 15565
_diffrn_reflns_point_group_measured_fraction_full 0.999
_diffrn_reflns_point_group_measured_fraction_max 0.979
_diffrn_reflns_theta_full 67.684
_diffrn_reflns_theta_max 71.827
_diffrn_reflns_theta_min 2.950
_exptl_absorpt_coefficient_mu 9.374
_exptl_absorpt_correction_T_max 1.00000
_exptl_absorpt_correction_T_min 0.39105
_exptl_absorpt_correction_type multi-scan
_exptl_absorpt_process_details 'CrysAlisPro 1.171.43.129a (Rigaku Oxford Diffraction, 2024)'
_exptl_crystal_density_diffrn 1.806
_exptl_crystal_description block
_exptl_crystal_F_000 1264
_exptl_crystal_size_max 0.13
_exptl_crystal_size_mid 0.12
_exptl_crystal_size_min 0.1
_refine_diff_density_max 1.494
_refine_diff_density_min -1.594
_refine_diff_density_rms 0.218
_refine_ls_extinction_method none
_refine_ls_goodness_of_fit_ref 1.175
_refine_ls_hydrogen_treatment constr
_refine_ls_matrix_type full
_refine_ls_number_parameters 212
_refine_ls_number_reflns 4531
_refine_ls_number_restraints 0
_refine_ls_restrained_S_all 1.175
_refine_ls_R_factor_all 0.0623
_refine_ls_R_factor_gt 0.0576
_refine_ls_shift/su_max 0.001
_refine_ls_shift/su_mean 0.000
_refine_ls_structure_factor_coef Fsqd
_refine_ls_weighting_details 'w=1/[\s^2^(Fo^2^)+(0.1000P)^2^] where P=(Fo^2^+2Fc^2^)/3'
_refine_ls_weighting_scheme calc
_refine_ls_wR_factor_gt 0.1586
_refine_ls_wR_factor_ref 0.1616
_reflns_Friedel_coverage 0.000
_reflns_number_gt 3955
_reflns_number_total 4531
_reflns_threshold_expression 'I > 2\s(I)'
_cod_data_source_file d5ce00814j2.cif
_cod_data_source_block 100k-new
_cod_depositor_comments 'Adding full bibliography for 7250934--7250936.cif.'
_cod_database_code 7250936
_shelx_shelxl_version_number 2019/3
_shelx_space_group_comment
;
The symmetry employed for this shelxl refinement is uniquely defined
by the following loop, which should always be used as a source of
symmetry information in preference to the above space-group names.
They are only intended as comments.
;
_shelx_estimated_absorpt_t_max 0.454
_shelx_estimated_absorpt_t_min 0.375
_olex2_refinement_description
;
1. Fixed Uiso
 At 1.2 times of:
  All C(H,H) groups
 At 1.5 times of:
  All C(H,H,H) groups
2.a Secondary CH2 refined with riding coordinates:
 C15(H15A,H15B), C10(H10A,H10B), C9(H9A,H9B), C14(H14A,H14B), C12(H12A,H12B),
 C1(H1A,H1B), C11(H11A,H11B), C6(H6A,H6B), C2(H2A,H2B), C4(H4A,H4B), C7(H7A,
 H7B), C3(H3A,H3B)
2.b Idealised Me refined as rotating group:
 C5(H5A,H5B,H5C), C13(H13A,H13B,H13C), C16(H16A,H16B,H16C), C8(H8A,H8B,H8C)
;
_olex2_submission_special_instructions 'No special instructions were received'

loop_
_space_group_symop_operation_xyz
'x, y, z'
'-x, y+1/2, -z+1/2'
'-x, -y, -z'
'x, -y-1/2, z-1/2'

loop_
_atom_site_label
_atom_site_type_symbol
_atom_site_fract_x
_atom_site_fract_y
_atom_site_fract_z
_atom_site_U_iso_or_equiv
_atom_site_adp_type
_atom_site_occupancy
_atom_site_site_symmetry_order
_atom_site_calc_flag
_atom_site_refinement_flags_posn
_atom_site_refinement_flags_adp
_atom_site_refinement_flags_occupancy
_atom_site_disorder_assembly
_atom_site_disorder_group
Br1 Br -0.65363(3) 0.01884(6) -0.35171(3) 0.02112(18) Uani 1 1 d . . . . .
Br4 Br -0.87758(3) 0.16540(6) -0.33472(3) 0.02111(18) Uani 1 1 d . . . . .
Br2 Br -0.68622(4) 0.01331(7) -0.13386(3) 0.0300(2) Uani 1 1 d . . . . .
Br3 Br -0.82736(4) -0.25126(6) -0.31047(4) 0.0316(2) Uani 1 1 d . . . . .
Zn1 Zn -0.76326(4) -0.01419(8) -0.28096(4) 0.0197(2) Uani 1 1 d . . . . .
N2 N -0.5921(3) 0.5300(5) -0.3523(3) 0.0191(9) Uani 1 1 d . . . . .
N1 N -0.8788(3) 0.0860(5) -0.6019(3) 0.0233(10) Uani 1 1 d . . . . .
C15 C -0.5346(4) 0.6928(6) -0.4438(3) 0.0249(11) Uani 1 1 d . . . . .
H15A H -0.595651 0.707932 -0.483742 0.030 Uiso 1 1 calc R U . . .
H15B H -0.508255 0.608564 -0.462810 0.030 Uiso 1 1 calc R U . . .
C10 C -0.6830(3) 0.4160(6) -0.2819(3) 0.0235(11) Uani 1 1 d . . . . .
H10A H -0.720425 0.446988 -0.248871 0.028 Uiso 1 1 calc R U . . .
H10B H -0.661799 0.316141 -0.265605 0.028 Uiso 1 1 calc R U . . .
C9 C -0.6040(4) 0.5193(6) -0.2686(3) 0.0227(11) Uani 1 1 d . . . . .
H9A H -0.617281 0.615385 -0.249983 0.027 Uiso 1 1 calc R U . . .
H9B H -0.549460 0.480377 -0.226319 0.027 Uiso 1 1 calc R U . . .
C14 C -0.5392(3) 0.6626(6) -0.3572(3) 0.0226(11) Uani 1 1 d . . . . .
H14A H -0.477593 0.651399 -0.317593 0.027 Uiso 1 1 calc R U . . .
H14B H -0.566031 0.747341 -0.339241 0.027 Uiso 1 1 calc R U . . .
C12 C -0.6878(3) 0.5377(6) -0.4103(3) 0.0229(11) Uani 1 1 d . . . . .
H12A H -0.692151 0.514559 -0.468317 0.027 Uiso 1 1 calc R U . . .
H12B H -0.713182 0.635075 -0.409173 0.027 Uiso 1 1 calc R U . . .
C5 C -0.9266(4) 0.0486(7) -0.6913(3) 0.0280(12) Uani 1 1 d . . . . .
H5A H -0.918945 0.127044 -0.726960 0.042 Uiso 1 1 calc R U . . .
H5B H -0.990289 0.035223 -0.700378 0.042 Uiso 1 1 calc R U . . .
H5C H -0.901828 -0.041037 -0.705114 0.042 Uiso 1 1 calc R U . . .
C1 C -0.7800(3) 0.1043(7) -0.5866(3) 0.0263(12) Uani 1 1 d . . . . .
H1A H -0.750524 0.155084 -0.533244 0.032 Uiso 1 1 calc R U . . .
H1B H -0.770157 0.160211 -0.632329 0.032 Uiso 1 1 calc R U . . .
C11 C -0.7358(3) 0.4250(7) -0.3764(3) 0.0262(12) Uani 1 1 d . . . . .
H11A H -0.735882 0.330254 -0.403503 0.031 Uiso 1 1 calc R U . . .
H11B H -0.798317 0.454467 -0.386197 0.031 Uiso 1 1 calc R U . . .
C6 C -0.9196(3) 0.2125(7) -0.5748(3) 0.0261(12) Uani 1 1 d . . . . .
H6A H -0.887862 0.229183 -0.514606 0.031 Uiso 1 1 calc R U . . .
H6B H -0.982524 0.189447 -0.581947 0.031 Uiso 1 1 calc R U . . .
C2 C -0.7437(4) -0.0505(7) -0.5837(4) 0.0313(13) Uani 1 1 d . . . . .
H2A H -0.682720 -0.057605 -0.542435 0.038 Uiso 1 1 calc R U . . .
H2B H -0.742004 -0.079636 -0.639011 0.038 Uiso 1 1 calc R U . . .
C4 C -0.8800(4) -0.0442(7) -0.5468(3) 0.0292(13) Uani 1 1 d . . . . .
H4A H -0.939515 -0.090591 -0.565230 0.035 Uiso 1 1 calc R U . . .
H4B H -0.864614 -0.014550 -0.487817 0.035 Uiso 1 1 calc R U . . .
C13 C -0.5466(4) 0.3955(7) -0.3684(4) 0.0311(13) Uani 1 1 d . . . . .
H13A H -0.483785 0.396002 -0.332510 0.047 Uiso 1 1 calc R U . . .
H13B H -0.550242 0.393452 -0.426990 0.047 Uiso 1 1 calc R U . . .
H13C H -0.576238 0.309841 -0.356165 0.047 Uiso 1 1 calc R U . . .
C7 C -0.9172(4) 0.3507(7) -0.6217(3) 0.0314(13) Uani 1 1 d . . . . .
H7A H -0.953198 0.337435 -0.681304 0.038 Uiso 1 1 calc R U . . .
H7B H -0.854930 0.370761 -0.618161 0.038 Uiso 1 1 calc R U . . .
C16 C -0.4778(4) 0.8273(7) -0.4415(4) 0.0290(12) Uani 1 1 d . . . . .
H16A H -0.416882 0.810790 -0.403399 0.044 Uiso 1 1 calc R U . . .
H16B H -0.503722 0.910345 -0.422122 0.044 Uiso 1 1 calc R U . . .
H16C H -0.476482 0.846992 -0.497624 0.044 Uiso 1 1 calc R U . . .
C3 C -0.8093(4) -0.1473(7) -0.5577(4) 0.0382(15) Uani 1 1 d . . . . .
H3A H -0.837168 -0.220017 -0.601323 0.046 Uiso 1 1 calc R U . . .
H3B H -0.777829 -0.198127 -0.504757 0.046 Uiso 1 1 calc R U . . .
C8 C -0.9533(4) 0.4795(7) -0.5874(4) 0.0370(15) Uani 1 1 d . . . . .
H8A H -0.915935 0.496203 -0.529303 0.055 Uiso 1 1 calc R U . . .
H8B H -1.014711 0.459658 -0.590238 0.055 Uiso 1 1 calc R U . . .
H8C H -0.952306 0.565595 -0.620655 0.055 Uiso 1 1 calc R U . . .

loop_
_atom_site_aniso_label
_atom_site_aniso_U_11
_atom_site_aniso_U_22
_atom_site_aniso_U_33
_atom_site_aniso_U_23
_atom_site_aniso_U_13
_atom_site_aniso_U_12
Br1 0.0191(3) 0.0227(3) 0.0202(3) 0.00007(19) 0.0047(2) 0.0011(2)
Br4 0.0180(3) 0.0229(3) 0.0200(3) 0.0021(2) 0.0030(2) 0.0025(2)
Br2 0.0228(3) 0.0474(4) 0.0154(3) 0.0023(2) 0.0008(2) 0.0050(2)
Br3 0.0248(3) 0.0200(3) 0.0459(4) 0.0006(2) 0.0066(3) -0.0020(2)
Zn1 0.0174(4) 0.0198(4) 0.0183(4) 0.0007(2) 0.0014(3) 0.0008(3)
N2 0.022(2) 0.015(2) 0.018(2) -0.0009(16) 0.0031(17) 0.0031(17)
N1 0.016(2) 0.030(3) 0.018(2) 0.0032(18) -0.0014(16) -0.0037(18)
C15 0.029(3) 0.022(3) 0.023(3) 0.002(2) 0.007(2) -0.006(2)
C10 0.022(3) 0.023(3) 0.026(3) 0.000(2) 0.008(2) -0.006(2)
C9 0.027(3) 0.023(3) 0.016(3) 0.001(2) 0.005(2) -0.002(2)
C14 0.025(3) 0.021(3) 0.020(3) 0.002(2) 0.006(2) -0.006(2)
C12 0.017(2) 0.028(3) 0.018(3) 0.003(2) -0.0007(19) -0.001(2)
C5 0.031(3) 0.032(3) 0.015(3) -0.002(2) 0.000(2) -0.007(3)
C1 0.020(3) 0.032(3) 0.023(3) -0.002(2) 0.003(2) -0.001(2)
C11 0.022(3) 0.028(3) 0.024(3) 0.002(2) 0.002(2) -0.007(2)
C6 0.024(3) 0.038(3) 0.015(2) 0.005(2) 0.0046(19) 0.000(2)
C2 0.029(3) 0.032(3) 0.028(3) 0.001(2) 0.003(2) 0.007(3)
C4 0.029(3) 0.037(3) 0.018(3) 0.014(2) 0.002(2) -0.008(3)
C13 0.035(3) 0.020(3) 0.046(4) 0.003(2) 0.023(3) 0.003(2)
C7 0.033(3) 0.041(4) 0.020(3) -0.001(2) 0.008(2) 0.006(3)
C16 0.040(3) 0.022(3) 0.030(3) 0.002(2) 0.018(2) -0.003(2)
C3 0.036(3) 0.035(4) 0.034(3) 0.008(3) 0.000(3) -0.002(3)
C8 0.031(3) 0.047(4) 0.026(3) 0.000(3) 0.001(2) 0.005(3)

loop_
_atom_type_symbol
_atom_type_description
_atom_type_scat_dispersion_real
_atom_type_scat_dispersion_imag
_atom_type_scat_source
C C 0.0181 0.0091 'International Tables Vol C Tables 4.2.6.8 and 6.1.1.4'
H H 0.0000 0.0000 'International Tables Vol C Tables 4.2.6.8 and 6.1.1.4'
Br Br -0.6763 1.2805 'International Tables Vol C Tables 4.2.6.8 and 6.1.1.4'
N N 0.0311 0.0180 'International Tables Vol C Tables 4.2.6.8 and 6.1.1.4'
Zn Zn -1.5491 0.6778 'International Tables Vol C Tables 4.2.6.8 and 6.1.1.4'

loop_
_geom_angle_atom_site_label_1
_geom_angle_atom_site_label_2
_geom_angle_atom_site_label_3
_geom_angle
_geom_angle_site_symmetry_1
_geom_angle_site_symmetry_3
_geom_angle_publ_flag
Br4 Zn1 Br1 107.39(3) . . ?
Br2 Zn1 Br1 107.60(3) . . ?
Br2 Zn1 Br4 112.23(3) . . ?
Br3 Zn1 Br1 109.49(3) . . ?
Br3 Zn1 Br4 109.76(3) . . ?
Br3 Zn1 Br2 110.28(4) . . ?
C9 N2 C14 111.0(4) . . ?
C9 N2 C12 101.6(4) . . ?
C9 N2 C13 109.8(4) . . ?
C14 N2 C12 112.6(4) . . ?
C14 N2 C13 110.5(4) . . ?
C13 N2 C12 111.0(4) . . ?
C5 N1 C1 110.0(4) . . ?
C5 N1 C4 109.6(4) . . ?
C1 N1 C4 102.0(4) . . ?
C6 N1 C5 112.0(4) . . ?
C6 N1 C1 113.3(4) . . ?
C6 N1 C4 109.4(4) . . ?
H15A C15 H15B 108.1 . . ?
C14 C15 H15A 109.6 . . ?
C14 C15 H15B 109.6 . . ?
C14 C15 C16 110.2(5) . . ?
C16 C15 H15A 109.6 . . ?
C16 C15 H15B 109.6 . . ?
H10A C10 H10B 108.9 . . ?
C9 C10 H10A 110.8 . . ?
C9 C10 H10B 110.8 . . ?
C9 C10 C11 104.5(4) . . ?
C11 C10 H10A 110.8 . . ?
C11 C10 H10B 110.8 . . ?
N2 C9 C10 105.1(4) . . ?
N2 C9 H9A 110.7 . . ?
N2 C9 H9B 110.7 . . ?
C10 C9 H9A 110.7 . . ?
C10 C9 H9B 110.7 . . ?
H9A C9 H9B 108.8 . . ?
N2 C14 C15 114.3(4) . . ?
N2 C14 H14A 108.7 . . ?
N2 C14 H14B 108.7 . . ?
C15 C14 H14A 108.7 . . ?
C15 C14 H14B 108.7 . . ?
H14A C14 H14B 107.6 . . ?
N2 C12 H12A 110.9 . . ?
N2 C12 H12B 110.9 . . ?
N2 C12 C11 104.1(4) . . ?
H12A C12 H12B 108.9 . . ?
C11 C12 H12A 110.9 . . ?
C11 C12 H12B 110.9 . . ?
N1 C5 H5A 109.5 . . ?
N1 C5 H5B 109.5 . . ?
N1 C5 H5C 109.5 . . ?
H5A C5 H5B 109.5 . . ?
H5A C5 H5C 109.5 . . ?
H5B C5 H5C 109.5 . . ?
N1 C1 H1A 110.8 . . ?
N1 C1 H1B 110.8 . . ?
N1 C1 C2 105.0(5) . . ?
H1A C1 H1B 108.8 . . ?
C2 C1 H1A 110.8 . . ?
C2 C1 H1B 110.8 . . ?
C10 C11 H11A 110.6 . . ?
C10 C11 H11B 110.6 . . ?
C12 C11 C10 105.5(4) . . ?
C12 C11 H11A 110.6 . . ?
C12 C11 H11B 110.6 . . ?
H11A C11 H11B 108.8 . . ?
N1 C6 H6A 108.7 . . ?
N1 C6 H6B 108.7 . . ?
N1 C6 C7 114.1(4) . . ?
H6A C6 H6B 107.6 . . ?
C7 C6 H6A 108.7 . . ?
C7 C6 H6B 108.7 . . ?
C1 C2 H2A 110.7 . . ?
C1 C2 H2B 110.7 . . ?
C1 C2 C3 105.4(5) . . ?
H2A C2 H2B 108.8 . . ?
C3 C2 H2A 110.7 . . ?
C3 C2 H2B 110.7 . . ?
N1 C4 H4A 110.8 . . ?
N1 C4 H4B 110.8 . . ?
N1 C4 C3 104.8(5) . . ?
H4A C4 H4B 108.9 . . ?
C3 C4 H4A 110.8 . . ?
C3 C4 H4B 110.8 . . ?
N2 C13 H13A 109.5 . . ?
N2 C13 H13B 109.5 . . ?
N2 C13 H13C 109.5 . . ?
H13A C13 H13B 109.5 . . ?
H13A C13 H13C 109.5 . . ?
H13B C13 H13C 109.5 . . ?
C6 C7 H7A 109.2 . . ?
C6 C7 H7B 109.2 . . ?
C6 C7 C8 112.2(5) . . ?
H7A C7 H7B 107.9 . . ?
C8 C7 H7A 109.2 . . ?
C8 C7 H7B 109.2 . . ?
C15 C16 H16A 109.5 . . ?
C15 C16 H16B 109.5 . . ?
C15 C16 H16C 109.5 . . ?
H16A C16 H16B 109.5 . . ?
H16A C16 H16C 109.5 . . ?
H16B C16 H16C 109.5 . . ?
C2 C3 H3A 110.6 . . ?
C2 C3 H3B 110.6 . . ?
C4 C3 C2 105.5(5) . . ?
C4 C3 H3A 110.6 . . ?
C4 C3 H3B 110.6 . . ?
H3A C3 H3B 108.8 . . ?
C7 C8 H8A 109.5 . . ?
C7 C8 H8B 109.5 . . ?
C7 C8 H8C 109.5 . . ?
H8A C8 H8B 109.5 . . ?
H8A C8 H8C 109.5 . . ?
H8B C8 H8C 109.5 . . ?

loop_
_geom_bond_atom_site_label_1
_geom_bond_atom_site_label_2
_geom_bond_distance
_geom_bond_site_symmetry_2
_geom_bond_publ_flag
Br1 Zn1 2.4505(9) . ?
Br4 Zn1 2.4046(8) . ?
Br2 Zn1 2.4031(9) . ?
Br3 Zn1 2.3988(9) . ?
N2 C9 1.504(7) . ?
N2 C14 1.505(7) . ?
N2 C12 1.512(6) . ?
N2 C13 1.509(7) . ?
N1 C5 1.495(6) . ?
N1 C1 1.514(6) . ?
N1 C6 1.485(7) . ?
N1 C4 1.530(7) . ?
C15 H15A 0.9900 . ?
C15 H15B 0.9900 . ?
C15 C14 1.525(7) . ?
C15 C16 1.531(8) . ?
C10 H10A 0.9900 . ?
C10 H10B 0.9900 . ?
C10 C9 1.533(7) . ?
C10 C11 1.547(7) . ?
C9 H9A 0.9900 . ?
C9 H9B 0.9900 . ?
C14 H14A 0.9900 . ?
C14 H14B 0.9900 . ?
C12 H12A 0.9900 . ?
C12 H12B 0.9900 . ?
C12 C11 1.516(8) . ?
C5 H5A 0.9800 . ?
C5 H5B 0.9800 . ?
C5 H5C 0.9800 . ?
C1 H1A 0.9900 . ?
C1 H1B 0.9900 . ?
C1 C2 1.539(8) . ?
C11 H11A 0.9900 . ?
C11 H11B 0.9900 . ?
C6 H6A 0.9900 . ?
C6 H6B 0.9900 . ?
C6 C7 1.515(8) . ?
C2 H2A 0.9900 . ?
C2 H2B 0.9900 . ?
C2 C3 1.548(9) . ?
C4 H4A 0.9900 . ?
C4 H4B 0.9900 . ?
C4 C3 1.532(9) . ?
C13 H13A 0.9800 . ?
C13 H13B 0.9800 . ?
C13 H13C 0.9800 . ?
C7 H7A 0.9900 . ?
C7 H7B 0.9900 . ?
C7 C8 1.522(9) . ?
C16 H16A 0.9800 . ?
C16 H16B 0.9800 . ?
C16 H16C 0.9800 . ?
C3 H3A 0.9900 . ?
C3 H3B 0.9900 . ?
C8 H8A 0.9800 . ?
C8 H8B 0.9800 . ?
C8 H8C 0.9800 . ?

loop_
_geom_hbond_atom_site_label_D
_geom_hbond_atom_site_label_H
_geom_hbond_atom_site_label_A
_geom_hbond_distance_DH
_geom_hbond_distance_HA
_geom_hbond_distance_DA
_geom_hbond_angle_DHA
_geom_hbond_site_symmetry_A
_geom_hbond_publ_flag
C15 H15A Br2 0.99 3.21 3.830(5) 122.0 4_565 yes
C15 H15B Br2 0.99 3.10 3.703(6) 120.4 2_454 yes
C14 H14A Br2 0.99 3.25 3.892(6) 124.1 2_454 yes
C14 H14B Br1 0.99 2.84 3.782(6) 158.1 1_565 yes
C12 H12A Br2 0.99 2.86 3.845(6) 170.8 4_565 yes
C12 H12B Br3 0.99 3.05 3.765(6) 130.3 1_565 yes
C5 H5A Br4 0.98 2.88 3.855(6) 172.3 4_565 yes
C5 H5B Br4 0.98 3.01 3.841(6) 143.2 3_354 yes
C6 H6B Br3 0.99 3.02 3.853(5) 143.1 3_354 yes
C4 H4A Br4 0.99 2.92 3.868(5) 161.4 3_354 yes
C13 H13A Br2 0.98 3.14 3.848(6) 130.3 2_454 yes
C7 H7A Br4 0.99 3.22 3.889(6) 125.9 4_565 yes
C16 H16A Br2 0.98 3.16 3.826(6) 126.9 2_454 yes

loop_
_geom_torsion_atom_site_label_1
_geom_torsion_atom_site_label_2
_geom_torsion_atom_site_label_3
_geom_torsion_atom_site_label_4
_geom_torsion
_geom_torsion_site_symmetry_1
_geom_torsion_site_symmetry_2
_geom_torsion_site_symmetry_3
_geom_torsion_site_symmetry_4
_geom_torsion_publ_flag
N2 C12 C11 C10 28.4(6) . . . . ?
N1 C1 C2 C3 -24.9(6) . . . . ?
N1 C6 C7 C8 -175.7(5) . . . . ?
N1 C4 C3 C2 24.7(6) . . . . ?
C9 N2 C14 C15 -172.1(4) . . . . ?
C9 N2 C12 C11 -42.9(5) . . . . ?
C9 C10 C11 C12 -3.2(6) . . . . ?
C14 N2 C9 C10 160.9(4) . . . . ?
C14 N2 C12 C11 -161.6(4) . . . . ?
C12 N2 C9 C10 41.0(5) . . . . ?
C12 N2 C14 C15 -59.0(6) . . . . ?
C5 N1 C1 C2 -76.4(5) . . . . ?
C5 N1 C6 C7 -61.7(6) . . . . ?
C5 N1 C4 C3 76.6(5) . . . . ?
C1 N1 C6 C7 63.5(6) . . . . ?
C1 N1 C4 C3 -40.0(5) . . . . ?
C1 C2 C3 C4 -0.1(6) . . . . ?
C11 C10 C9 N2 -23.5(6) . . . . ?
C6 N1 C1 C2 157.4(4) . . . . ?
C6 N1 C4 C3 -160.2(4) . . . . ?
C4 N1 C1 C2 39.9(5) . . . . ?
C4 N1 C6 C7 176.6(4) . . . . ?
C13 N2 C9 C10 -76.6(5) . . . . ?
C13 N2 C14 C15 65.8(6) . . . . ?
C13 N2 C12 C11 73.9(5) . . . . ?
C16 C15 C14 N2 -178.7(4) . . . . ?
